data_1100722
loop_
_publ_author_name
'Andrea C. Sudik'
'Adrien P. C\^ot\'e'
'Omar M. Yaghi'

_publ_contact_author_address
; 

department of chemistry 

university of michigan 

930 n. university ave. 

ann arbor, mi 48109-1055 

united states of america 

;
_publ_contact_author_email oyaghi@umich.edu
_publ_contact_author_name 'professor omar m. yaghi'
_publ_section_title
;

Metal-Organic Frameworks Based on Trigonal Prismatic Building Blocks and

the New "acs" Topology

;
_journal_name_full 'Inorganic Chemistry'
_journal_page_first 2998
_journal_page_last 3000
_journal_paper_doi 10.1021/ic050064g
_journal_volume 44
_journal_year 2005
_chemical_formula_moiety '(C33 H15 Fe3 N3 O16), (Cl4 Fe), O'
_chemical_formula_sum 'C33 H15 Cl4 Fe4 N3 O17'
_chemical_formula_weight 1090.61
_chemical_name_systematic
; 

 ? 

;
_space_group_IT_number 190
_symmetry_cell_setting hexagonal
_symmetry_space_group_name_Hall 'P -6c -2c'
_symmetry_space_group_name_H-M 'P -6 2 c'
_atom_sites_solution_hydrogens geom
_atom_sites_solution_primary direct
_atom_sites_solution_secondary difmap
_audit_creation_method SHELXL-97
_cell_angle_alpha 90.00
_cell_angle_beta 90.00
_cell_angle_gamma 120.00
_cell_formula_units_Z 2
_cell_length_a 12.531(3)
_cell_length_b 12.531(3)
_cell_length_c 18.476(11)
_cell_measurement_reflns_used 715
_cell_measurement_temperature 153(2)
_cell_measurement_theta_max 25.14
_cell_measurement_theta_min 1.88
_cell_volume 2512.5(17)
_computing_cell_refinement 'Bruker SMART'
_computing_data_collection 'Bruker SMART'
_computing_data_reduction 'Bruker SAINT'
_computing_molecular_graphics 'Bruker SHELXTL'
_computing_publication_material 'Bruker SHELXTL'
_computing_structure_refinement 'SHELXL-97 (Sheldrick, 1997)'
_computing_structure_solution 'SHELXS-97 (Sheldrick, 1990)'
_diffrn_ambient_temperature 153(2)
_diffrn_measured_fraction_theta_full 0.997
_diffrn_measured_fraction_theta_max 0.997
_diffrn_measurement_device_type 'CCD area detector'
_diffrn_measurement_method 'phi and omega scans'
_diffrn_radiation_monochromator graphite
_diffrn_radiation_source 'fine-focus sealed tube'
_diffrn_radiation_type MoK\a
_diffrn_radiation_wavelength 0.71073
_diffrn_reflns_av_R_equivalents 0.1441
_diffrn_reflns_av_sigmaI/netI 0.1009
_diffrn_reflns_limit_h_max 14
_diffrn_reflns_limit_h_min -13
_diffrn_reflns_limit_k_max 6
_diffrn_reflns_limit_k_min -14
_diffrn_reflns_limit_l_max 21
_diffrn_reflns_limit_l_min -22
_diffrn_reflns_number 11323
_diffrn_reflns_theta_full 25.15
_diffrn_reflns_theta_max 25.15
_diffrn_reflns_theta_min 1.88
_exptl_absorpt_coefficient_mu 1.407
_exptl_absorpt_correction_T_max 0.9498
_exptl_absorpt_correction_T_min 0.9433
_exptl_absorpt_correction_type multi-scan
_exptl_absorpt_process_details 'Blessing, Acta Cryst. (1995) A51 33-58'
_exptl_crystal_colour orange
_exptl_crystal_density_diffrn 1.442
_exptl_crystal_density_method 'not measured'
_exptl_crystal_description octahedral
_exptl_crystal_F_000 1084
_exptl_crystal_size_max 0.042
_exptl_crystal_size_mid 0.041
_exptl_crystal_size_min 0.037
_refine_diff_density_max 0.718
_refine_diff_density_min -0.711
_refine_diff_density_rms 0.159
_refine_ls_abs_structure_details 'Flack H D (1983), Acta Cryst. A39, 876-881'
_refine_ls_abs_structure_Flack -0.01(10)
_refine_ls_extinction_coef 0.015(3)
_refine_ls_extinction_expression Fc^*^=kFc[1+0.001xFc^2^\l^3^/sin(2\q)]^-1/4^
_refine_ls_extinction_method SHELXL
_refine_ls_goodness_of_fit_ref 1.260
_refine_ls_hydrogen_treatment constr
_refine_ls_matrix_type full
_refine_ls_number_parameters 116
_refine_ls_number_reflns 1543
_refine_ls_number_restraints 1
_refine_ls_restrained_S_all 1.260
_refine_ls_R_factor_all 0.1241
_refine_ls_R_factor_gt 0.1044
_refine_ls_shift/su_max 0.002
_refine_ls_shift/su_mean 0.000
_refine_ls_structure_factor_coef Fsqd
_refine_ls_weighting_details 'calc w=1/[\s^2^(Fo^2^)+(0.1172P)^2^+5.2365P] where P=(Fo^2^+2Fc^2^)/3'
_refine_ls_weighting_scheme calc
_refine_ls_wR_factor_gt 0.2454
_refine_ls_wR_factor_ref 0.2550
_reflns_number_gt 1292
_reflns_number_total 1543
_reflns_threshold_expression >2sigma(I)
_cod_data_source_file ic050064gsi20050115_040515_2.cif
_cod_data_source_block MOF-235
_cod_original_cell_volume 2512.6(17)
_cod_original_sg_symbol_Hall P-6c-2c
_cod_database_code 1100722

loop_
_symmetry_equiv_pos_as_xyz
'x, y, z'
'-y, x-y, z'
'-x+y, -x, z'
'x, y, -z+1/2'
'-y, x-y, -z+1/2'
'-x+y, -x, -z+1/2'
'y, x, -z'
'x-y, -y, -z'
'-x, -x+y, -z'
'y, x, z+1/2'
'x-y, -y, z+1/2'
'-x, -x+y, z+1/2'

loop_
_atom_site_label
_atom_site_type_symbol
_atom_site_fract_x
_atom_site_fract_y
_atom_site_fract_z
_atom_site_U_iso_or_equiv
_atom_site_adp_type
_atom_site_occupancy
_atom_site_symmetry_multiplicity
_atom_site_calc_flag
_atom_site_refinement_flags
_atom_site_disorder_assembly
_atom_site_disorder_group
Fe1 Fe 0.7270(2) 1.2195(2) 0.7500 0.0233(6) Uani 1 2 d S . .
O1 O 0.6667 1.3333 0.7500 0.018(4) Uani 1 6 d S . .
O2 O 0.8499(8) 1.3019(7) 0.6692(4) 0.034(2) Uani 1 1 d . . .
O3 O 0.7800(11) 1.0882(12) 0.7500 0.047(3) Uani 1 2 d S . .
O4 O 0.6106(8) 1.1159(8) 0.6719(5) 0.042(2) Uani 1 1 d . . .
C1 C 0.716(3) 0.982(3) 0.7500 0.21(3) Uani 1 2 d S . .
H1 H 0.6321 0.9569 0.7500 0.255 Uiso 1 2 calc SR . .
N1 N 0.738(2) 0.893(2) 0.7500 0.119(10) Uani 1 2 d SD . .
C3 C 0.5160(11) 1.1110(13) 0.6423(8) 0.046(3) Uani 1 1 d . . .
C4 C 0.5680(13) 1.0240(18) 0.5353(7) 0.064(5) Uani 1 1 d . . .
H4 H 0.6384 1.0371 0.5598 0.03(3) Uiso 1 1 calc R . .
C5 C 0.4835(12) 1.0521(13) 0.5685(7) 0.047(4) Uani 1 1 d . . .
C6 C 0.3754(11) 1.0259(11) 0.5325(6) 0.041(3) Uani 1 1 d . . .
H6 H 0.3204 1.0452 0.5545 0.050 Uiso 1 1 calc R . .
C7 C 0.805(6) 0.896(5) 0.692(3) 0.16(3) Uani 0.50 1 d P . .
C8 C 0.643(5) 0.767(3) 0.7500 0.30(4) Uani 1 2 d SD . .
O1W O 0.3333 0.6667 0.594(6) 0.22(4) Uani 0.50 3 d SP . .
Fe2 Fe 0.0000 1.0000 0.5000 0.099(3) Uani 1 6 d S . .
Cl1 Cl -0.1618(12) 1.0000 0.5000 0.051(4) Uani 0.333 2 d SP . .
Cl2 Cl -0.1453(17) 0.9805(19) 0.574(2) 0.31(2) Uani 0.50 1 d P . .

loop_
_atom_site_aniso_label
_atom_site_aniso_U_11
_atom_site_aniso_U_22
_atom_site_aniso_U_33
_atom_site_aniso_U_23
_atom_site_aniso_U_13
_atom_site_aniso_U_12
Fe1 0.0169(11) 0.0207(12) 0.0349(10) 0.000 0.000 0.0114(10)
O1 0.001(5) 0.001(5) 0.053(11) 0.000 0.000 0.000(2)
O2 0.040(5) 0.030(5) 0.041(5) 0.012(4) 0.018(4) 0.024(4)
O3 0.041(8) 0.033(8) 0.069(9) 0.000 0.000 0.019(6)
O4 0.041(6) 0.037(5) 0.054(5) -0.017(4) -0.010(4) 0.024(4)
C1 0.042(16) 0.032(17) 0.56(10) 0.000 0.000 0.018(14)
N1 0.11(2) 0.053(14) 0.23(3) 0.000 0.000 0.069(15)
C3 0.037(8) 0.032(8) 0.072(9) -0.017(7) -0.018(6) 0.018(7)
C4 0.051(9) 0.116(14) 0.038(7) -0.038(9) -0.021(7) 0.052(10)
C5 0.037(9) 0.042(8) 0.052(7) -0.011(6) 0.000(6) 0.014(7)
C6 0.022(6) 0.054(8) 0.047(6) 0.000(6) -0.003(6) 0.019(6)
C7 0.31(8) 0.17(5) 0.15(4) 0.06(4) 0.13(5) 0.21(7)
C8 0.21(6) 0.06(3) 0.63(14) 0.000 0.000 0.07(4)
O1W 0.13(4) 0.13(4) 0.39(12) 0.000 0.000 0.065(18)
Fe2 0.097(4) 0.097(4) 0.105(5) 0.000 0.000 0.0483(19)
Cl1 0.020(5) 0.050(9) 0.095(12) -0.004(9) -0.002(5) 0.025(4)
Cl2 0.105(12) 0.118(16) 0.65(5) -0.14(3) 0.12(2) 0.004(11)

loop_
_atom_type_symbol
_atom_type_description
_atom_type_scat_dispersion_real
_atom_type_scat_dispersion_imag
_atom_type_scat_source
C C 0.0033 0.0016 'International Tables Vol C Tables 4.2.6.8 and 6.1.1.4'
H H 0.0000 0.0000 'International Tables Vol C Tables 4.2.6.8 and 6.1.1.4'
N N 0.0061 0.0033 'International Tables Vol C Tables 4.2.6.8 and 6.1.1.4'
O O 0.0106 0.0060 'International Tables Vol C Tables 4.2.6.8 and 6.1.1.4'
Fe Fe 0.3463 0.8444 'International Tables Vol C Tables 4.2.6.8 and 6.1.1.4'
Cl Cl 0.1484 0.1585 'International Tables Vol C Tables 4.2.6.8 and 6.1.1.4'

loop_
_geom_angle_atom_site_label_1
_geom_angle_atom_site_label_2
_geom_angle_atom_site_label_3
_geom_angle
_geom_angle_site_symmetry_1
_geom_angle_site_symmetry_3
_geom_angle_publ_flag
O1 Fe1 O4 93.0(2) . 4_556 ?
O1 Fe1 O4 93.0(2) . . ?
O4 Fe1 O4 92.3(6) 4_556 . ?
O1 Fe1 O2 95.9(2) . 4_556 ?
O4 Fe1 O2 85.5(4) 4_556 4_556 ?
O4 Fe1 O2 170.9(3) . 4_556 ?
O1 Fe1 O2 95.9(2) . . ?
O4 Fe1 O2 170.9(3) 4_556 . ?
O4 Fe1 O2 85.4(4) . . ?
O2 Fe1 O2 95.4(5) 4_556 . ?
O1 Fe1 O3 176.3(4) . . ?
O4 Fe1 O3 84.5(3) 4_556 . ?
O4 Fe1 O3 84.5(3) . . ?
O2 Fe1 O3 86.6(3) 4_556 . ?
O2 Fe1 O3 86.6(3) . . ?
Fe1 O1 Fe1 120.000(2) 3_575 . ?
Fe1 O1 Fe1 120.0 3_575 2_775 ?
Fe1 O1 Fe1 120.001(1) . 2_775 ?
C3 O2 Fe1 129.4(8) 2_775 . ?
C1 O3 Fe1 126.8(17) . . ?
C3 O4 Fe1 134.2(8) . . ?
O3 C1 N1 132(3) . . ?
O3 C1 H1 114.0 . . ?
N1 C1 H1 114.0 . . ?
C1 N1 C7 113(2) . . ?
C1 N1 C7 113(2) . 4_556 ?
C7 N1 C7 105(6) . 4_556 ?
C1 N1 C8 123(3) . . ?
C7 N1 C8 101(3) . . ?
C7 N1 C8 101(3) 4_556 . ?
O2 C3 O4 125.4(12) 3_575 . ?
O2 C3 C5 119.3(12) 3_575 . ?
O4 C3 C5 115.3(12) . . ?
C4 C4 C5 118.9(8) 8_676 . ?
C4 C4 H4 120.6 8_676 . ?
C5 C4 H4 120.6 . . ?
C6 C5 C4 119.8(12) . . ?
C6 C5 C3 122.7(12) . . ?
C4 C5 C3 117.5(12) . . ?
C6 C6 C5 121.2(8) 8_676 . ?
C6 C6 H6 119.4 8_676 . ?
C5 C6 H6 119.4 . . ?
Cl1 Fe2 Cl1 119.998(1) 3_575 1_455 ?
Cl1 Fe2 Cl1 120.001(6) 3_575 2_665 ?
Cl1 Fe2 Cl1 120.001(10) 1_455 2_665 ?
Cl2 Cl1 Cl2 153(2) 8_676 . ?
Cl2 Cl1 Fe2 76.6(11) 8_676 1_655 ?
Cl2 Cl1 Fe2 76.6(11) . 1_655 ?

loop_
_geom_bond_atom_site_label_1
_geom_bond_atom_site_label_2
_geom_bond_distance
_geom_bond_site_symmetry_2
_geom_bond_publ_flag
Fe1 O1 1.920(2) . ?
Fe1 O4 2.001(9) 4_556 ?
Fe1 O4 2.001(9) . ?
Fe1 O2 2.019(8) 4_556 ?
Fe1 O2 2.019(8) . ?
Fe1 O3 2.059(13) . ?
O1 Fe1 1.920(2) 3_575 ?
O1 Fe1 1.920(2) 2_775 ?
O2 C3 1.235(16) 2_775 ?
O3 C1 1.16(3) . ?
O4 C3 1.278(15) . ?
C1 N1 1.27(3) . ?
C1 H1 0.9300 . ?
N1 C7 1.36(4) . ?
N1 C7 1.36(4) 4_556 ?
N1 C8 1.43(2) . ?
C3 O2 1.235(16) 3_575 ?
C3 C5 1.507(18) . ?
C4 C4 1.41(3) 8_676 ?
C4 C5 1.412(19) . ?
C4 H4 0.9300 . ?
C5 C6 1.393(17) . ?
C6 C6 1.33(2) 8_676 ?
C6 H6 0.9300 . ?
Fe2 Cl1 2.028(16) . ?
Fe2 Cl1 2.028(16) . ?
Fe2 Cl1 2.028(16) . ?
Fe2 Cl2 2.19(2) . ?
Fe2 Cl2 2.19(2) . ?
Fe2 Cl2 2.19(2) . ?
Fe2 Cl2 2.19(2) . ?
Fe2 Cl2 2.19(2) . ?
Fe2 Cl2 2.19(2) . ?
Cl1 Fe2 2.028(16) . ?
Cl2 Fe2 2.19(2) . ?

loop_
_geom_torsion_atom_site_label_1
_geom_torsion_atom_site_label_2
_geom_torsion_atom_site_label_3
_geom_torsion_atom_site_label_4
_geom_torsion
_geom_torsion_site_symmetry_1
_geom_torsion_site_symmetry_2
_geom_torsion_site_symmetry_3
_geom_torsion_site_symmetry_4
_geom_torsion_publ_flag
O4 Fe1 O1 Fe1 -46.3(3) 4_556 . . 3_575 ?
O4 Fe1 O1 Fe1 46.3(3) . . . 3_575 ?
O2 Fe1 O1 Fe1 -132.0(3) 4_556 . . 3_575 ?
O2 Fe1 O1 Fe1 132.0(3) . . . 3_575 ?
O4 Fe1 O1 Fe1 133.7(3) 4_556 . . 2_775 ?
O4 Fe1 O1 Fe1 -133.7(3) . . . 2_775 ?
O2 Fe1 O1 Fe1 48.0(3) 4_556 . . 2_775 ?
O2 Fe1 O1 Fe1 -48.0(3) . . . 2_775 ?
O1 Fe1 O2 C3 13.9(12) . . . 2_775 ?
O4 Fe1 O2 C3 106.4(12) . . . 2_775 ?
O2 Fe1 O2 C3 -82.7(12) 4_556 . . 2_775 ?
O3 Fe1 O2 C3 -168.9(12) . . . 2_775 ?
O4 Fe1 O3 C1 46.5(3) 4_556 . . . ?
O4 Fe1 O3 C1 -46.5(3) . . . . ?
O2 Fe1 O3 C1 132.2(3) 4_556 . . . ?
O2 Fe1 O3 C1 -132.2(3) . . . . ?
O1 Fe1 O4 C3 -11.8(13) . . . . ?
O4 Fe1 O4 C3 81.2(13) 4_556 . . . ?
O2 Fe1 O4 C3 -107.5(13) . . . . ?
O3 Fe1 O4 C3 165.5(13) . . . . ?
Fe1 O3 C1 N1 180.0 . . . . ?
O3 C1 N1 C7 -59(4) . . . . ?
O3 C1 N1 C7 59(4) . . . 4_556 ?
O3 C1 N1 C8 180.0 . . . . ?
Fe1 O4 C3 O2 -21(2) . . . 3_575 ?
Fe1 O4 C3 C5 158.7(9) . . . . ?
C4 C4 C5 C6 3(3) 8_676 . . . ?
C4 C4 C5 C3 -176(2) 8_676 . . . ?
O2 C3 C5 C6 -8(2) 3_575 . . . ?
O4 C3 C5 C6 172.1(13) . . . . ?
O2 C3 C5 C4 171.5(15) 3_575 . . . ?
O4 C3 C5 C4 -8(2) . . . . ?
C4 C5 C6 C6 0(3) . . . 8_676 ?
C3 C5 C6 C6 179.9(15) . . . 8_676 ?
Cl2 Cl1 Cl2 Fe2 0.00(2) 8_676 . . 1_655 ?
